data_7102466
loop_
_publ_author_name
'Alonso, A Mateo'
'Horcajada, Roberto'
'Groombridge, Helen J'
'Mandalia, Reshma'
'Motevalli, Majid'
'Utley, James H P'
'Wyatt, Peter B'

_publ_section_title
;
 Generation of strong, homochiral bases by electrochemical reduction of
 phenazine derivatives.
;
_journal_issue 4
_journal_name_full 'Chemical communications (Cambridge, England)'
_journal_page_first 412
_journal_page_last 413
_journal_paper_doi 10.1039/b313995f
_journal_year 2004
_chemical_formula_sum 'C24 H28 N2 O4'
_chemical_formula_weight 408.48
_chemical_name_systematic
;
?
;
_space_group_IT_number 4
_symmetry_cell_setting monoclinic
_symmetry_space_group_name_Hall 'P 2yb'
_symmetry_space_group_name_H-M 'P 1 21 1'
_atom_sites_solution_hydrogens geom
_atom_sites_solution_primary direct
_atom_sites_solution_secondary difmap
_audit_creation_method SHELXL-97
_cell_angle_alpha 90.00
_cell_angle_beta 105.712(14)
_cell_angle_gamma 90.00
_cell_formula_units_Z 2
_cell_length_a 7.436(11)
_cell_length_b 17.1160(12)
_cell_length_c 8.713(13)
_cell_measurement_reflns_used 25
_cell_measurement_temperature 160(2)
_cell_measurement_theta_max 11.956
_cell_measurement_theta_min 9.348
_cell_volume 1068(2)
_computing_cell_refinement 'CAD4 /PC (Enraf Nonius, 1994)'
_computing_data_collection 'CAD4 /PC (Enraf Nonius, 1994)'
_computing_data_reduction 'XCAD4 (Harms & Wocadlo, 1995)'
_computing_molecular_graphics 'Ortep-3 for Windows (Farrugia, 1997)'
_computing_publication_material 'WinGX publication routines (Farrugia, 1999)'
_computing_structure_refinement 'SHELXL-97 (Sheldrick, 1997)'
_computing_structure_solution 'SHELXL-97 (Sheldrick, 1997)'
_diffrn_ambient_temperature 160(2)
_diffrn_measured_fraction_theta_full 0.998
_diffrn_measured_fraction_theta_max 0.998
_diffrn_measurement_device_type 'Enraf Nonius CAD4'
_diffrn_measurement_method 'non-profiled omega/2theta scans'
_diffrn_radiation_monochromator graphite
_diffrn_radiation_source 'fine-focus sealed tube'
_diffrn_radiation_type MoK\a
_diffrn_radiation_wavelength 0.71073
_diffrn_reflns_av_R_equivalents 0.0171
_diffrn_reflns_av_sigmaI/netI 0.0354
_diffrn_reflns_limit_h_max 8
_diffrn_reflns_limit_h_min -8
_diffrn_reflns_limit_k_max 20
_diffrn_reflns_limit_k_min -20
_diffrn_reflns_limit_l_max 10
_diffrn_reflns_limit_l_min -10
_diffrn_reflns_number 3892
_diffrn_reflns_theta_full 25.00
_diffrn_reflns_theta_max 25.00
_diffrn_reflns_theta_min 2.38
_diffrn_standards_decay_% 5
_diffrn_standards_interval_count 100
_diffrn_standards_interval_time 60
_diffrn_standards_number 2
_exptl_absorpt_coefficient_mu 0.087
_exptl_absorpt_correction_T_max 0.9829
_exptl_absorpt_correction_T_min 0.9662
_exptl_absorpt_correction_type psi-scan
_exptl_absorpt_process_details
;
North A.C.T., Phillips D.C. & Mathews F.S. (1968) Acta. Cryst. A24, 351
Number of psi-scan sets used was   3
Theta correction was applied.
Averaged transmission function was used.
No Fourier smoothing was applied.

;
_exptl_crystal_colour colourless
_exptl_crystal_density_diffrn 1.271
_exptl_crystal_density_meas ?
_exptl_crystal_density_method .
_exptl_crystal_description prism
_exptl_crystal_F_000 436
_exptl_crystal_size_max 0.40
_exptl_crystal_size_mid 0.30
_exptl_crystal_size_min 0.20
_refine_diff_density_max 0.159
_refine_diff_density_min -0.183
_refine_diff_density_rms 0.039
_refine_ls_abs_structure_details 'Flack H D (1983), Acta Cryst. A39, 876-881'
_refine_ls_abs_structure_Flack 0.7(10)
_refine_ls_extinction_coef 0.016(2)
_refine_ls_extinction_expression Fc^*^=kFc[1+0.001xFc^2^\l^3^/sin(2\q)]^-1/4^
_refine_ls_extinction_method SHELXL
_refine_ls_goodness_of_fit_ref 1.037
_refine_ls_hydrogen_treatment mixed
_refine_ls_matrix_type full
_refine_ls_number_parameters 272
_refine_ls_number_reflns 2938
_refine_ls_number_restraints 1
_refine_ls_restrained_S_all 1.037
_refine_ls_R_factor_all 0.0485
_refine_ls_R_factor_gt 0.0329
_refine_ls_shift/su_max 0.000
_refine_ls_shift/su_mean 0.000
_refine_ls_structure_factor_coef Fsqd
_refine_ls_weighting_details 'calc w=1/[\s^2^(Fo^2^)+(0.0436P)^2^+0.1101P] where P=(Fo^2^+2Fc^2^)/3'
_refine_ls_weighting_scheme calc
_refine_ls_wR_factor_gt 0.0758
_refine_ls_wR_factor_ref 0.0818
_reflns_number_gt 2498
_reflns_number_total 2938
_reflns_threshold_expression >2sigma(I)
_cod_data_source_file b313995f.txt
_cod_data_source_block ama-1534
_cod_depositor_comments
;
The following automatic conversions were performed:
'_symmetry_cell_setting' value 'Monoclinic' changed to 'monoclinic'
according to '/home/saulius/struct/CIF-dictionaries/cif_core.dic'
dictionary named 'cif_core.dic' version 2.4.1 from 2010-06-29.

Automatic conversion script
Id: cif_fix_enum 1527 2010-12-29 10:47:43Z saulius 
;
_cod_original_sg_symbol_H-M P21
_cod_database_code 7102466

loop_
_symmetry_equiv_pos_as_xyz
'x, y, z'
'-x, y+1/2, -z'

loop_
_atom_site_label
_atom_site_type_symbol
_atom_site_fract_x
_atom_site_fract_y
_atom_site_fract_z
_atom_site_U_iso_or_equiv
_atom_site_adp_type
_atom_site_occupancy
_atom_site_symmetry_multiplicity
_atom_site_calc_flag
_atom_site_refinement_flags
O1 O 0.9090(2) 0.58989(9) 0.60915(17) 0.0290(4) Uani 1 1 d .
O2 O 1.2364(2) 0.68540(9) 0.96827(17) 0.0249(4) Uani 1 1 d .
N1 N 1.0892(3) 0.47195(11) 0.8264(2) 0.0241(4) Uani 1 1 d .
C6 C 1.1176(3) 0.41253(12) 1.0835(3) 0.0223(5) Uani 1 1 d .
C12 C 0.9407(3) 0.50938(13) 0.8485(2) 0.0227(5) Uani 1 1 d .
N2 N 0.9611(3) 0.44483(10) 1.0992(2) 0.0250(5) Uani 1 1 d .
O3 O 1.3125(2) 0.57490(8) 1.32872(17) 0.0264(4) Uani 1 1 d .
O4 O 1.1851(2) 0.35726(9) 1.35202(18) 0.0291(4) Uani 1 1 d .
C1 C 1.2296(3) 0.36505(13) 1.2108(3) 0.0243(5) Uani 1 1 d .
C10 C 0.6889(3) 0.60178(14) 0.7556(3) 0.0304(6) Uani 1 1 d .
H10 H 0.6255 0.6393 0.6799 0.036 Uiso 1 1 calc R
C21 C 1.3630(3) 0.61783(13) 1.2054(3) 0.0248(5) Uani 1 1 d .
H21 H 1.4034 0.5800 1.1339 0.030 Uiso 1 1 calc R
C2 C 1.3744(4) 0.32407(13) 1.1867(3) 0.0276(6) Uani 1 1 d .
H2 H 1.4433 0.2904 1.2683 0.033 Uiso 1 1 calc R
C11 C 0.8472(3) 0.56864(13) 0.7377(3) 0.0246(5) Uani 1 1 d .
C7 C 0.8695(3) 0.49323(13) 0.9819(3) 0.0239(5) Uani 1 1 d .
C5 C 1.1782(3) 0.42200(13) 0.9426(3) 0.0234(5) Uani 1 1 d .
C16 C 1.1897(3) 0.66035(13) 1.1093(3) 0.0240(5) Uani 1 1 d .
H16 H 1.0842 0.6222 1.0787 0.029 Uiso 1 1 calc R
C8 C 0.7039(3) 0.52959(14) 0.9955(3) 0.0302(6) Uani 1 1 d .
H8 H 0.6548 0.5172 1.0825 0.036 Uiso 1 1 calc R
C3 C 1.4258(4) 0.33019(14) 1.0422(3) 0.0321(6) Uani 1 1 d .
H3 H 1.5267 0.2997 1.0277 0.039 Uiso 1 1 calc R
C4 C 1.3330(4) 0.37909(13) 0.9234(3) 0.0297(6) Uani 1 1 d .
H4 H 1.3721 0.3843 0.8288 0.036 Uiso 1 1 calc R
C20 C 1.5219(4) 0.67452(14) 1.2724(3) 0.0312(6) Uani 1 1 d .
H20A H 1.5631 0.6977 1.1836 0.037 Uiso 1 1 calc R
H20B H 1.6289 0.6457 1.3416 0.037 Uiso 1 1 calc R
C17 C 1.1330(4) 0.72708(15) 1.2020(3) 0.0315(6) Uani 1 1 d .
H17A H 1.0888 0.7052 1.2906 0.038 Uiso 1 1 calc R
H17B H 1.0279 0.7560 1.1307 0.038 Uiso 1 1 calc R
C14 C 1.1110(4) 0.70599(13) 0.6869(3) 0.0297(6) Uani 1 1 d .
H14A H 1.0127 0.7350 0.6081 0.036 Uiso 1 1 calc R
H14B H 1.2333 0.7259 0.6793 0.036 Uiso 1 1 calc R
C18 C 1.2932(4) 0.78353(14) 1.2698(3) 0.0377(6) Uani 1 1 d .
H18A H 1.2537 0.8228 1.3374 0.045 Uiso 1 1 calc R
H18B H 1.3259 0.8114 1.1814 0.045 Uiso 1 1 calc R
C23 C 1.3681(4) 0.46521(13) 1.5069(3) 0.0275(5) Uani 1 1 d .
H23A H 1.4593 0.4232 1.5498 0.033 Uiso 1 1 calc R
H23B H 1.3637 0.4996 1.5972 0.033 Uiso 1 1 calc R
C9 C 0.6155(3) 0.58188(16) 0.8846(3) 0.0321(6) Uani 1 1 d .
H9 H 0.5031 0.6056 0.8931 0.039 Uiso 1 1 calc R
C13 C 1.0965(3) 0.62052(14) 0.6406(3) 0.0285(5) Uani 1 1 d .
H13A H 1.1410 0.6137 0.5441 0.034 Uiso 1 1 calc R
H13B H 1.1797 0.5898 0.7276 0.034 Uiso 1 1 calc R
C24 C 1.1787(4) 0.42847(14) 1.4430(3) 0.0296(6) Uani 1 1 d .
H24A H 1.1264 0.4159 1.5332 0.036 Uiso 1 1 calc R
H24B H 1.0941 0.4666 1.3737 0.036 Uiso 1 1 calc R
C19 C 1.4638(4) 0.73966(15) 1.3686(3) 0.0397(7) Uani 1 1 d .
H19A H 1.4350 0.7170 1.4638 0.048 Uiso 1 1 calc R
H19B H 1.5688 0.7767 1.4056 0.048 Uiso 1 1 calc R
C15 C 1.0923(4) 0.72424(14) 0.8523(3) 0.0274(5) Uani 1 1 d .
H15A H 1.1017 0.7813 0.8709 0.033 Uiso 1 1 calc R
H15B H 0.9687 0.7067 0.8613 0.033 Uiso 1 1 calc R
C22 C 1.4407(3) 0.51277(13) 1.3893(3) 0.0262(5) Uani 1 1 d .
H22A H 1.5652 0.5345 1.4430 0.031 Uiso 1 1 calc R
H22B H 1.4533 0.4790 1.3005 0.031 Uiso 1 1 calc R

loop_
_atom_site_aniso_label
_atom_site_aniso_U_11
_atom_site_aniso_U_22
_atom_site_aniso_U_33
_atom_site_aniso_U_23
_atom_site_aniso_U_13
_atom_site_aniso_U_12
O1 0.0329(9) 0.0336(9) 0.0175(8) 0.0031(7) 0.0018(7) 0.0020(8)
O2 0.0269(8) 0.0281(9) 0.0188(8) 0.0031(6) 0.0046(7) 0.0041(8)
N1 0.0281(10) 0.0225(9) 0.0209(10) -0.0023(8) 0.0053(9) 0.0011(9)
C6 0.0268(12) 0.0145(11) 0.0245(12) -0.0021(9) 0.0048(10) -0.0013(11)
C12 0.0249(11) 0.0202(11) 0.0198(11) -0.0045(9) 0.0003(10) -0.0015(11)
N2 0.0266(11) 0.0240(11) 0.0240(10) -0.0006(8) 0.0060(9) -0.0032(9)
O3 0.0334(9) 0.0213(8) 0.0264(9) 0.0054(7) 0.0112(8) 0.0044(8)
O4 0.0432(10) 0.0208(8) 0.0233(8) 0.0013(6) 0.0092(8) -0.0031(8)
C1 0.0328(14) 0.0174(11) 0.0213(11) -0.0012(9) 0.0051(11) -0.0052(11)
C10 0.0282(13) 0.0307(14) 0.0259(12) -0.0001(10) -0.0036(11) 0.0050(12)
C21 0.0296(13) 0.0237(12) 0.0225(12) 0.0008(9) 0.0093(11) -0.0004(11)
C2 0.0362(14) 0.0162(12) 0.0278(13) 0.0019(9) 0.0041(12) 0.0013(11)
C11 0.0277(12) 0.0234(13) 0.0187(11) -0.0015(9) -0.0006(10) 0.0004(11)
C7 0.0237(12) 0.0232(11) 0.0228(12) -0.0008(10) 0.0028(10) -0.0029(11)
C5 0.0296(12) 0.0180(11) 0.0209(11) -0.0008(9) 0.0040(10) 0.0003(11)
C16 0.0267(12) 0.0228(11) 0.0229(11) 0.0006(9) 0.0071(10) -0.0026(11)
C8 0.0259(13) 0.0361(15) 0.0287(13) -0.0002(12) 0.0077(11) 0.0012(12)
C3 0.0359(15) 0.0257(12) 0.0343(14) -0.0024(11) 0.0089(12) 0.0069(12)
C4 0.0339(14) 0.0310(14) 0.0249(12) -0.0002(10) 0.0091(11) 0.0072(12)
C20 0.0294(13) 0.0339(13) 0.0268(13) 0.0084(11) 0.0015(11) -0.0023(12)
C17 0.0374(14) 0.0281(12) 0.0311(13) 0.0025(11) 0.0133(12) 0.0068(12)
C14 0.0368(14) 0.0270(12) 0.0237(12) 0.0082(9) 0.0056(11) 0.0060(12)
C18 0.0599(18) 0.0236(13) 0.0313(13) -0.0037(11) 0.0151(14) -0.0015(14)
C23 0.0378(14) 0.0206(11) 0.0222(11) 0.0026(10) 0.0046(11) 0.0039(12)
C9 0.0212(12) 0.0383(14) 0.0343(13) -0.0057(12) 0.0030(11) 0.0071(13)
C13 0.0349(13) 0.0302(13) 0.0208(11) 0.0020(10) 0.0082(11) 0.0071(12)
C24 0.0399(14) 0.0279(12) 0.0226(12) 0.0029(10) 0.0112(11) 0.0046(12)
C19 0.0525(18) 0.0326(14) 0.0286(13) -0.0043(11) 0.0020(13) -0.0139(14)
C15 0.0295(13) 0.0241(12) 0.0254(12) -0.0010(10) 0.0019(11) 0.0069(11)
C22 0.0294(12) 0.0195(11) 0.0270(12) 0.0002(9) 0.0028(11) 0.0013(11)

loop_
_atom_type_symbol
_atom_type_description
_atom_type_scat_dispersion_real
_atom_type_scat_dispersion_imag
_atom_type_scat_source
C C 0.0033 0.0016 'International Tables Vol C Tables 4.2.6.8 and 6.1.1.4'
H H 0.0000 0.0000 'International Tables Vol C Tables 4.2.6.8 and 6.1.1.4'
N N 0.0061 0.0033 'International Tables Vol C Tables 4.2.6.8 and 6.1.1.4'
O O 0.0106 0.0060 'International Tables Vol C Tables 4.2.6.8 and 6.1.1.4'

loop_
_geom_angle_atom_site_label_1
_geom_angle_atom_site_label_2
_geom_angle_atom_site_label_3
_geom_angle
C11 O1 C13 117.48(18)
C15 O2 C16 116.0(2)
C12 N1 C5 116.8(2)
N2 C6 C5 122.1(2)
N2 C6 C1 119.6(2)
C5 C6 C1 118.3(2)
N1 C12 C7 121.9(2)
N1 C12 C11 120.6(2)
C7 C12 C11 117.6(2)
C6 N2 C7 117.0(2)
C22 O3 C21 111.95(19)
C1 O4 C24 117.33(17)
C2 C1 O4 119.2(2)
C2 C1 C6 119.5(2)
O4 C1 C6 121.2(2)
C11 C10 C9 121.6(2)
C11 C10 H10 119.2
C9 C10 H10 119.2
O3 C21 C20 112.0(2)
O3 C21 C16 107.7(2)
C20 C21 C16 111.2(2)
O3 C21 H21 108.6
C20 C21 H21 108.6
C16 C21 H21 108.6
C1 C2 C3 121.3(2)
C1 C2 H2 119.4
C3 C2 H2 119.4
C10 C11 O1 118.5(2)
C10 C11 C12 119.6(2)
O1 C11 C12 121.7(2)
N2 C7 C8 118.7(2)
N2 C7 C12 120.9(2)
C8 C7 C12 120.4(2)
N1 C5 C4 119.3(2)
N1 C5 C6 120.8(2)
C4 C5 C6 120.0(2)
O2 C16 C21 104.5(2)
O2 C16 C17 113.4(2)
C21 C16 C17 112.5(2)
O2 C16 H16 108.8
C21 C16 H16 108.8
C17 C16 H16 108.8
C9 C8 C7 119.9(2)
C9 C8 H8 120.0
C7 C8 H8 120.0
C4 C3 C2 121.1(2)
C4 C3 H3 119.4
C2 C3 H3 119.4
C3 C4 C5 119.4(2)
C3 C4 H4 120.3
C5 C4 H4 120.3
C21 C20 C19 111.8(2)
C21 C20 H20A 109.3
C19 C20 H20A 109.3
C21 C20 H20B 109.3
C19 C20 H20B 109.3
H20A C20 H20B 107.9
C16 C17 C18 112.4(2)
C16 C17 H17A 109.1
C18 C17 H17A 109.1
C16 C17 H17B 109.1
C18 C17 H17B 109.1
H17A C17 H17B 107.9
C13 C14 C15 115.7(2)
C13 C14 H14A 108.3
C15 C14 H14A 108.3
C13 C14 H14B 108.3
C15 C14 H14B 108.3
H14A C14 H14B 107.4
C17 C18 C19 110.5(2)
C17 C18 H18A 109.5
C19 C18 H18A 109.5
C17 C18 H18B 109.5
C19 C18 H18B 109.5
H18A C18 H18B 108.1
C24 C23 C22 116.3(2)
C24 C23 H23A 108.2
C22 C23 H23A 108.2
C24 C23 H23B 108.2
C22 C23 H23B 108.2
H23A C23 H23B 107.4
C8 C9 C10 120.6(2)
C8 C9 H9 119.7
C10 C9 H9 119.7
O1 C13 C14 113.4(2)
O1 C13 H13A 108.9
C14 C13 H13A 108.9
O1 C13 H13B 108.9
C14 C13 H13B 108.9
H13A C13 H13B 107.7
O4 C24 C23 112.6(2)
O4 C24 H24A 109.1
C23 C24 H24A 109.1
O4 C24 H24B 109.1
C23 C24 H24B 109.1
H24A C24 H24B 107.8
C18 C19 C20 111.5(2)
C18 C19 H19A 109.3
C20 C19 H19A 109.3
C18 C19 H19B 109.3
C20 C19 H19B 109.3
H19A C19 H19B 108.0
O2 C15 C14 109.5(2)
O2 C15 H15A 109.8
C14 C15 H15A 109.8
O2 C15 H15B 109.8
C14 C15 H15B 109.8
H15A C15 H15B 108.2
O3 C22 C23 108.9(2)
O3 C22 H22A 109.9
C23 C22 H22A 109.9
O3 C22 H22B 109.9
C23 C22 H22B 109.9
H22A C22 H22B 108.3

loop_
_geom_bond_atom_site_label_1
_geom_bond_atom_site_label_2
_geom_bond_distance
O1 C11 1.370(3)
O1 C13 1.445(3)
O2 C15 1.423(3)
O2 C16 1.430(3)
N1 C12 1.335(3)
N1 C5 1.353(3)
C6 N2 1.329(3)
C6 C5 1.427(4)
C6 C1 1.443(3)
C12 C7 1.429(4)
C12 C11 1.442(3)
N2 C7 1.349(3)
O3 C22 1.430(3)
O3 C21 1.433(3)
O4 C1 1.365(3)
O4 C24 1.462(3)
C1 C2 1.348(4)
C10 C11 1.353(4)
C10 C9 1.418(4)
C10 H10 0.9500
C21 C20 1.518(4)
C21 C16 1.519(4)
C21 H21 1.0000
C2 C3 1.415(4)
C2 H2 0.9500
C7 C8 1.413(4)
C5 C4 1.413(4)
C16 C17 1.523(3)
C16 H16 1.0000
C8 C9 1.350(4)
C8 H8 0.9500
C3 C4 1.364(4)
C3 H3 0.9500
C4 H4 0.9500
C20 C19 1.526(4)
C20 H20A 0.9900
C20 H20B 0.9900
C17 C18 1.523(4)
C17 H17A 0.9900
C17 H17B 0.9900
C14 C13 1.514(3)
C14 C15 1.517(4)
C14 H14A 0.9900
C14 H14B 0.9900
C18 C19 1.524(4)
C18 H18A 0.9900
C18 H18B 0.9900
C23 C24 1.505(4)
C23 C22 1.517(3)
C23 H23A 0.9900
C23 H23B 0.9900
C9 H9 0.9500
C13 H13A 0.9900
C13 H13B 0.9900
C24 H24A 0.9900
C24 H24B 0.9900
C19 H19A 0.9900
C19 H19B 0.9900
C15 H15A 0.9900
C15 H15B 0.9900
C22 H22A 0.9900
C22 H22B 0.9900

loop_
_cod_related_entry_id
_cod_related_entry_database
_cod_related_entry_code
1 ChemSpider 21198740
